data_7056804
loop_
_publ_author_name
'Zuo, Youpeng'
'He, Xinwei'
'Ning, Yi'
'Zhang, Lanlan'
'Wu, Yuhao'
'Shang, Yongjia'

_publ_section_title
;
 Divergent synthesis of 3,4-dihydrodibenzo[b,d]furan-1(2H)-ones and
 isocoumarins via additive-controlled chemoselective C--C or C--N bond
 cleavage
;
_journal_issue 3
_journal_name_full 'New Journal of Chemistry'
_journal_page_first 1673
_journal_paper_doi 10.1039/C7NJ03799F
_journal_volume 42
_journal_year 2018
_chemical_formula_sum 'C14 H14 O2'
_chemical_formula_weight 214.26
_space_group_IT_number 14
_space_group_name_Hall '-P 2yn'
_space_group_name_H-M_alt 'P 1 21/n 1'
_symmetry_cell_setting monoclinic
_symmetry_space_group_name_Hall '-P 2yn'
_symmetry_space_group_name_H-M 'P 1 21/n 1'
_atom_sites_solution_hydrogens geom
_atom_sites_solution_primary direct
_atom_sites_solution_secondary difmap
_audit_creation_method SHELXL-97
_audit_update_record
;
2017-06-07 deposited with the CCDC.
2017-12-13 downloaded from the CCDC.
;
_cell_angle_alpha 90.00
_cell_angle_beta 96.8610(10)
_cell_angle_gamma 90.00
_cell_formula_units_Z 4
_cell_length_a 9.4379(9)
_cell_length_b 12.1544(11)
_cell_length_c 9.8277(9)
_cell_measurement_reflns_used 5437
_cell_measurement_temperature 293(2)
_cell_measurement_theta_max 25.39
_cell_measurement_theta_min 2.68
_cell_volume 1119.28(18)
_computing_structure_refinement 'SHELXL-97 (Sheldrick, 1997)'
_computing_structure_solution 'SHELXS-97 (Sheldrick, 1990)'
_diffrn_ambient_temperature 293(2)
_diffrn_measured_fraction_theta_full 1.000
_diffrn_measured_fraction_theta_max 1.000
_diffrn_measurement_device_type 'Bruker APEX-II CCD'
_diffrn_measurement_method '\f and \w scans'
_diffrn_radiation_monochromator graphite
_diffrn_radiation_source 'fine-focus sealed tube'
_diffrn_radiation_type MoK\a
_diffrn_radiation_wavelength 0.71073
_diffrn_reflns_av_R_equivalents 0.0270
_diffrn_reflns_av_sigmaI/netI 0.0181
_diffrn_reflns_limit_h_max 11
_diffrn_reflns_limit_h_min -11
_diffrn_reflns_limit_k_max 14
_diffrn_reflns_limit_k_min -14
_diffrn_reflns_limit_l_max 11
_diffrn_reflns_limit_l_min -11
_diffrn_reflns_number 8285
_diffrn_reflns_theta_full 25.39
_diffrn_reflns_theta_max 25.39
_diffrn_reflns_theta_min 2.68
_exptl_absorpt_coefficient_mu 0.084
_exptl_absorpt_correction_T_max 0.9834
_exptl_absorpt_correction_T_min 0.9810
_exptl_absorpt_correction_type multi-scan
_exptl_crystal_colour colorless
_exptl_crystal_density_diffrn 1.271
_exptl_crystal_density_method 'not measured'
_exptl_crystal_description block
_exptl_crystal_F_000 456
_exptl_crystal_size_max 0.23
_exptl_crystal_size_mid 0.21
_exptl_crystal_size_min 0.20
_refine_diff_density_max 0.200
_refine_diff_density_min -0.397
_refine_diff_density_rms 0.093
_refine_ls_extinction_method none
_refine_ls_goodness_of_fit_ref 1.101
_refine_ls_hydrogen_treatment mixed
_refine_ls_matrix_type full
_refine_ls_number_parameters 147
_refine_ls_number_reflns 2061
_refine_ls_number_restraints 0
_refine_ls_restrained_S_all 1.101
_refine_ls_R_factor_all 0.0470
_refine_ls_R_factor_gt 0.0426
_refine_ls_shift/su_max 0.000
_refine_ls_shift/su_mean 0.000
_refine_ls_structure_factor_coef Fsqd
_refine_ls_weighting_details 'calc w=1/[\s^2^(Fo^2^)+(0.0642P)^2^+0.1645P] where P=(Fo^2^+2Fc^2^)/3'
_refine_ls_weighting_scheme calc
_refine_ls_wR_factor_gt 0.1065
_refine_ls_wR_factor_ref 0.1112
_reflns_number_gt 1826
_reflns_number_total 2061
_reflns_threshold_expression >2sigma(I)
_cod_data_source_file c7nj03799f2.cif
_cod_data_source_block test_0m_a
_cod_depositor_comments
;
The following automatic conversions were performed:

'_symmetry_cell_setting' value 'Monoclinic' changed to 'monoclinic'
according to
/home/data/users/saulius/crontab/automatic-downloads/rss-feeds/RSC/lib/dictionaries/cif_core.dic
dictionary named 'cif_core.dic' version 2.4.2 from 2011-04-26.

Automatic conversion script
Id: cif_fix_values 4973 2017-02-22 13:04:09Z antanas 

2018-01-23
Z value and formula fixed to values more according to usual
chemical conventions.                 miguel

 Adding full bibliography for 7056804--7056805.cif.
;
_cod_original_sg_symbol_H-M P2(1)/n
_cod_original_formula_sum 'C7 H7 O'
_cod_original_formula_units_Z 8
_cod_original_formula_weight 107.13
_cod_database_code 7056804

loop_
_symmetry_equiv_pos_as_xyz
'x, y, z'
'-x+1/2, y+1/2, -z+1/2'
'-x, -y, -z'
'x-1/2, -y-1/2, z-1/2'

loop_
_atom_site_label
_atom_site_type_symbol
_atom_site_fract_x
_atom_site_fract_y
_atom_site_fract_z
_atom_site_U_iso_or_equiv
_atom_site_adp_type
_atom_site_occupancy
_atom_site_symmetry_multiplicity
_atom_site_calc_flag
_atom_site_refinement_flags
C1 C 0.78859(13) 0.48855(10) 0.61062(13) 0.0381(3) Uani 1 1 d .
C2 C 0.87686(15) 0.54898(12) 0.70486(14) 0.0476(4) Uani 1 1 d .
H2 H 0.9518 0.5910 0.6796 0.057 Uiso 1 1 calc R
C3 C 0.84692(17) 0.54311(13) 0.83927(15) 0.0543(4) Uani 1 1 d .
H3 H 0.9034 0.5822 0.9067 0.065 Uiso 1 1 calc R
C4 C 0.73477(17) 0.48031(12) 0.87562(14) 0.0532(4) Uani 1 1 d .
H4 H 0.7183 0.4781 0.9670 0.064 Uiso 1 1 calc R
C5 C 0.64677(15) 0.42096(11) 0.77988(13) 0.0450(3) Uani 1 1 d .
H5 H 0.5714 0.3795 0.8053 0.054 Uiso 1 1 calc R
C6 C 0.67476(13) 0.42521(10) 0.64358(12) 0.0364(3) Uani 1 1 d .
C7 C 0.61490(12) 0.37612(10) 0.51574(12) 0.0349(3) Uani 1 1 d .
C8 C 0.49614(13) 0.30102(11) 0.48032(13) 0.0385(3) Uani 1 1 d .
C9 C 0.46514(13) 0.27484(11) 0.32975(13) 0.0402(3) Uani 1 1 d .
H9A H 0.3987 0.3292 0.2875 0.048 Uiso 1 1 calc R
H9B H 0.4182 0.2038 0.3201 0.048 Uiso 1 1 calc R
C10 C 0.59671(13) 0.27200(10) 0.25033(12) 0.0357(3) Uani 1 1 d .
C11 C 0.67907(13) 0.38144(10) 0.27188(12) 0.0383(3) Uani 1 1 d .
H11A H 0.7724 0.3739 0.2409 0.046 Uiso 1 1 calc R
H11B H 0.6277 0.4391 0.2185 0.046 Uiso 1 1 calc R
C12 C 0.69531(12) 0.41140(10) 0.41890(12) 0.0347(3) Uani 1 1 d .
C13 C 0.69359(14) 0.17593(11) 0.30146(14) 0.0451(3) Uani 1 1 d .
H13A H 0.7283 0.1870 0.3963 0.068 Uiso 1 1 calc R
H13B H 0.7728 0.1721 0.2488 0.068 Uiso 1 1 calc R
H13C H 0.6405 0.1085 0.2913 0.068 Uiso 1 1 calc R
C14 C 0.54844(17) 0.25717(13) 0.09751(14) 0.0512(4) Uani 1 1 d .
H14A H 0.4976 0.1890 0.0830 0.077 Uiso 1 1 calc R
H14B H 0.6304 0.2562 0.0483 0.077 Uiso 1 1 calc R
H14C H 0.4870 0.3170 0.0652 0.077 Uiso 1 1 calc R
O1 O 0.80207(9) 0.48040(7) 0.47210(8) 0.0404(3) Uani 1 1 d .
O2 O 0.42580(11) 0.26328(9) 0.56586(11) 0.0596(3) Uani 1 1 d .

loop_
_atom_site_aniso_label
_atom_site_aniso_U_11
_atom_site_aniso_U_22
_atom_site_aniso_U_33
_atom_site_aniso_U_23
_atom_site_aniso_U_13
_atom_site_aniso_U_12
C1 0.0414(7) 0.0370(6) 0.0358(6) -0.0020(5) 0.0043(5) 0.0035(5)
C2 0.0466(8) 0.0448(7) 0.0501(8) -0.0065(6) -0.0001(6) -0.0014(6)
C3 0.0628(9) 0.0522(8) 0.0449(8) -0.0126(6) -0.0064(7) 0.0063(7)
C4 0.0704(10) 0.0543(9) 0.0347(7) -0.0049(6) 0.0052(6) 0.0118(7)
C5 0.0541(8) 0.0447(7) 0.0377(7) 0.0005(5) 0.0120(6) 0.0069(6)
C6 0.0391(7) 0.0347(6) 0.0358(6) -0.0004(5) 0.0066(5) 0.0067(5)
C7 0.0357(6) 0.0353(6) 0.0348(6) 0.0001(5) 0.0083(5) 0.0018(5)
C8 0.0337(6) 0.0390(7) 0.0452(7) -0.0009(5) 0.0140(5) 0.0019(5)
C9 0.0326(6) 0.0422(7) 0.0461(7) -0.0036(5) 0.0065(5) -0.0036(5)
C10 0.0358(6) 0.0390(7) 0.0327(6) -0.0015(5) 0.0055(5) -0.0015(5)
C11 0.0408(7) 0.0417(7) 0.0332(6) 0.0033(5) 0.0077(5) -0.0041(5)
C12 0.0349(6) 0.0333(6) 0.0362(6) -0.0002(5) 0.0051(5) -0.0014(5)
C13 0.0490(8) 0.0437(7) 0.0446(7) 0.0002(6) 0.0132(6) 0.0071(6)
C14 0.0559(9) 0.0592(9) 0.0375(7) -0.0052(6) 0.0019(6) -0.0083(7)
O1 0.0418(5) 0.0423(5) 0.0378(5) -0.0007(4) 0.0076(4) -0.0087(4)
O2 0.0543(7) 0.0725(7) 0.0573(7) -0.0044(5) 0.0291(5) -0.0181(5)

loop_
_atom_type_symbol
_atom_type_description
_atom_type_scat_dispersion_real
_atom_type_scat_dispersion_imag
_atom_type_scat_source
C C 0.0033 0.0016 'International Tables Vol C Tables 4.2.6.8 and 6.1.1.4'
H H 0.0000 0.0000 'International Tables Vol C Tables 4.2.6.8 and 6.1.1.4'
O O 0.0106 0.0060 'International Tables Vol C Tables 4.2.6.8 and 6.1.1.4'

loop_
_geom_angle_atom_site_label_1
_geom_angle_atom_site_label_2
_geom_angle_atom_site_label_3
_geom_angle
C2 C1 O1 125.32(12)
C2 C1 C6 123.99(13)
O1 C1 C6 110.68(10)
C1 C2 C3 115.89(14)
C1 C2 H2 122.1
C3 C2 H2 122.1
C2 C3 C4 121.55(13)
C2 C3 H3 119.2
C4 C3 H3 119.2
C5 C4 C3 121.83(13)
C5 C4 H4 119.1
C3 C4 H4 119.1
C4 C5 C6 117.82(14)
C4 C5 H5 121.1
C6 C5 H5 121.1
C1 C6 C5 118.92(12)
C1 C6 C7 105.01(11)
C5 C6 C7 136.06(12)
C12 C7 C6 106.65(11)
C12 C7 C8 120.68(11)
C6 C7 C8 132.66(11)
O2 C8 C7 122.51(12)
O2 C8 C9 122.60(12)
C7 C8 C9 114.88(10)
C8 C9 C10 115.31(10)
C8 C9 H9A 108.4
C10 C9 H9A 108.4
C8 C9 H9B 108.4
C10 C9 H9B 108.4
H9A C9 H9B 107.5
C14 C10 C13 109.22(11)
C14 C10 C11 108.85(10)
C13 C10 C11 109.96(10)
C14 C10 C9 109.66(11)
C13 C10 C9 109.64(10)
C11 C10 C9 109.50(10)
C12 C11 C10 109.75(10)
C12 C11 H11A 109.7
C10 C11 H11A 109.7
C12 C11 H11B 109.7
C10 C11 H11B 109.7
H11A C11 H11B 108.2
C7 C12 O1 112.00(10)
C7 C12 C11 127.31(11)
O1 C12 C11 120.68(10)
C10 C13 H13A 109.5
C10 C13 H13B 109.5
H13A C13 H13B 109.5
C10 C13 H13C 109.5
H13A C13 H13C 109.5
H13B C13 H13C 109.5
C10 C14 H14A 109.5
C10 C14 H14B 109.5
H14A C14 H14B 109.5
C10 C14 H14C 109.5
H14A C14 H14C 109.5
H14B C14 H14C 109.5
C12 O1 C1 105.65(9)

loop_
_geom_bond_atom_site_label_1
_geom_bond_atom_site_label_2
_geom_bond_distance
C1 C2 1.3809(18)
C1 O1 1.3859(15)
C1 C6 1.3910(18)
C2 C3 1.385(2)
C2 H2 0.9300
C3 C4 1.386(2)
C3 H3 0.9300
C4 C5 1.382(2)
C4 H4 0.9300
C5 C6 1.3969(17)
C5 H5 0.9300
C6 C7 1.4436(16)
C7 C12 1.3558(17)
C7 C8 1.4552(17)
C8 O2 1.2211(15)
C8 C9 1.5076(18)
C9 C10 1.5440(17)
C9 H9A 0.9700
C9 H9B 0.9700
C10 C14 1.5272(17)
C10 C13 1.5305(17)
C10 C11 1.5424(17)
C11 C12 1.4802(17)
C11 H11A 0.9700
C11 H11B 0.9700
C12 O1 1.3660(14)
C13 H13A 0.9600
C13 H13B 0.9600
C13 H13C 0.9600
C14 H14A 0.9600
C14 H14B 0.9600
C14 H14C 0.9600
